data_7020562
loop_
_publ_author_name
'Leeland, James W.'
'Finn, Colin'
'Escuyer, B\'ereng\`ere'
'Kawaguchi, Hiroyuki'
'Nichol, Gary S.'
'Slawin, Alexandra M. Z.'
'Love, Jason B.'

_publ_section_title
;
 Synthesis and structures of transition metal pacman complexes of
 heteroditopic Schiff-base pyrrole macrocycles.
;
_journal_issue 45
_journal_name_full 'Dalton transactions (Cambridge, England : 2003)'
_journal_page_first 13815
_journal_page_last 13831
_journal_paper_doi 10.1039/c2dt31850d
_journal_volume 41
_journal_year 2012
_chemical_formula_sum 'C43 H50 Co N5 O2'
_chemical_formula_weight 727.81
_chemical_name_systematic
;
?
;
_space_group_IT_number 14
_symmetry_cell_setting monoclinic
_symmetry_space_group_name_Hall '-P 2ybc'
_symmetry_space_group_name_H-M 'P 1 21/c 1'
_atom_sites_solution_hydrogens geom
_atom_sites_solution_primary direct
_atom_sites_solution_secondary difmap
_audit_creation_method SHELXL-97
_cell_angle_alpha 90.00
_cell_angle_beta 113.323(5)
_cell_angle_gamma 90.00
_cell_formula_units_Z 4
_cell_length_a 16.3981(6)
_cell_length_b 11.9955(3)
_cell_length_c 20.8155(8)
_cell_measurement_reflns_used 16436
_cell_measurement_temperature 100(2)
_cell_measurement_theta_max 73.1614
_cell_measurement_theta_min 2.3095
_cell_volume 3759.9(3)
_computing_cell_refinement 'SAINT (Siemans, 1995)'
_computing_data_collection 'SMART (Siemans, 1993)'
_computing_data_reduction 'SAINT (Siemans, 1995)'
_computing_molecular_graphics 'ORTEP(Farrugia, 1997)'
_computing_publication_material 'enCIFer (Allen et al.,2004)'
_computing_structure_refinement 'SHELXL-97 (Sheldrick, 2008)'
_computing_structure_solution SHELXS-97
_diffrn_ambient_temperature 100(2)
_diffrn_measured_fraction_theta_full 0.989
_diffrn_measured_fraction_theta_max 0.989
_diffrn_measurement_device_type 'SuperNova, Dual, Cu at zero, Atlas'
_diffrn_measurement_method 'omega scans'
_diffrn_radiation_monochromator graphite
_diffrn_radiation_source 'fine-focus sealed tube'
_diffrn_radiation_type CuK\a
_diffrn_radiation_wavelength 1.54184
_diffrn_reflns_av_R_equivalents 0.0707
_diffrn_reflns_av_sigmaI/netI 0.0540
_diffrn_reflns_limit_h_max 20
_diffrn_reflns_limit_h_min -20
_diffrn_reflns_limit_k_max 14
_diffrn_reflns_limit_k_min -14
_diffrn_reflns_limit_l_max 25
_diffrn_reflns_limit_l_min -25
_diffrn_reflns_number 34244
_diffrn_reflns_theta_full 73.32
_diffrn_reflns_theta_max 73.32
_diffrn_reflns_theta_min 2.93
_diffrn_standards_decay_% 0
_diffrn_standards_number 0
_exptl_absorpt_coefficient_mu 3.912
_exptl_absorpt_correction_T_max 1.00000
_exptl_absorpt_correction_T_min 0.40871
_exptl_absorpt_correction_type multi-scan
_exptl_crystal_colour red
_exptl_crystal_density_diffrn 1.286
_exptl_crystal_density_method 'not measured'
_exptl_crystal_description needle
_exptl_crystal_F_000 1544
_exptl_crystal_size_max 0.509
_exptl_crystal_size_mid 0.152
_exptl_crystal_size_min 0.100
_refine_diff_density_max 0.599
_refine_diff_density_min -0.449
_refine_diff_density_rms 0.065
_refine_ls_extinction_method none
_refine_ls_goodness_of_fit_ref 1.037
_refine_ls_hydrogen_treatment riding
_refine_ls_matrix_type full
_refine_ls_number_parameters 466
_refine_ls_number_reflns 7461
_refine_ls_number_restraints 0
_refine_ls_restrained_S_all 1.037
_refine_ls_R_factor_all 0.0646
_refine_ls_R_factor_gt 0.0523
_refine_ls_shift/su_max 0.002
_refine_ls_shift/su_mean 0.000
_refine_ls_structure_factor_coef Fsqd
_refine_ls_weighting_details 'calc w=1/[\s^2^(Fo^2^)+(0.0740P)^2^+2.0603P] where P=(Fo^2^+2Fc^2^)/3'
_refine_ls_weighting_scheme calc
_refine_ls_wR_factor_gt 0.1341
_refine_ls_wR_factor_ref 0.1417
_reflns_number_gt 6142
_reflns_number_total 7461
_reflns_threshold_expression >2\s(I)
_cod_data_source_file c2dt31850d.txt
_cod_data_source_block jl0042_Co(LMes)
_cod_original_cell_volume 3759.9(2)
_cod_original_sg_symbol_H-M P21/c
_cod_database_code 7020562

loop_
_symmetry_equiv_pos_as_xyz
'x, y, z'
'-x, y+1/2, -z+1/2'
'-x, -y, -z'
'x, -y-1/2, z-1/2'

loop_
_atom_site_label
_atom_site_type_symbol
_atom_site_fract_x
_atom_site_fract_y
_atom_site_fract_z
_atom_site_U_iso_or_equiv
_atom_site_adp_type
_atom_site_occupancy
_atom_site_symmetry_multiplicity
_atom_site_calc_flag
_atom_site_refinement_flags
C100 C 0.4925(2) 0.5370(4) 0.52667(17) 0.0512(9) Uani 1 1 d .
H80A H 0.5156 0.4997 0.5717 0.061 Uiso 1 1 calc R
H80B H 0.4292 0.5471 0.5130 0.061 Uiso 1 1 calc R
C101 C 0.5171(2) 0.7294(4) 0.58419(19) 0.0569(10) Uani 1 1 d .
H80C H 0.4543 0.7419 0.5676 0.085 Uiso 1 1 calc R
H10D H 0.5468 0.7991 0.5863 0.085 Uiso 1 1 calc R
H10E H 0.5382 0.6968 0.6300 0.085 Uiso 1 1 calc R
C102 C 0.5362(2) 0.6509(4) 0.53455(17) 0.0571(11) Uani 1 1 d .
H10F H 0.6000 0.6407 0.5511 0.068 Uiso 1 1 calc R
H10G H 0.5162 0.6858 0.4888 0.068 Uiso 1 1 calc R
Co1 Co 0.72783(2) 0.49664(3) 0.651028(18) 0.02035(12) Uani 1 1 d .
01 O 0.94456(12) 0.73930(15) 0.66771(9) 0.0279(4) Uani 1 1 d .
N1 N 0.73882(13) 0.38151(17) 0.58698(10) 0.0224(4) Uani 1 1 d .
02 O 0.91011(11) 0.43618(15) 0.64310(9) 0.0252(4) Uani 1 1 d .
N4 N 0.78001(13) 0.63765(18) 0.63272(10) 0.0230(4) Uani 1 1 d .
N2 N 0.66416(13) 0.38462(18) 0.67253(10) 0.0234(4) Uani 1 1 d .
N3 N 0.70523(14) 0.58578(18) 0.71550(10) 0.0241(4) Uani 1 1 d .
C14 C 0.73602(16) 0.6935(2) 0.72127(12) 0.0254(5) Uani 1 1 d .
C40 C 0.78663(16) 0.3831(2) 0.54322(12) 0.0232(5) Uani 1 1 d .
C2 C 0.64706(16) 0.2908(2) 0.63114(12) 0.0231(5) Uani 1 1 d .
N5 N 1.09122(15) 0.59501(19) 0.77225(11) 0.0278(5) Uani 1 1 d .
C21 C 0.89489(17) 0.7211(2) 0.59776(13) 0.0264(5) Uani 1 1 d .
C1 C 0.69190(16) 0.2915(2) 0.58562(12) 0.0232(5) Uani 1 1 d .
H1 H 0.6886 0.2317 0.5562 0.028 Uiso 1 1 calc R
C5 C 0.61841(16) 0.3765(2) 0.71410(12) 0.0248(5) Uani 1 1 d .
C15 C 0.77608(16) 0.7178(2) 0.67432(12) 0.0246(5) Uani 1 1 d .
H15 H 0.7990 0.7882 0.6728 0.029 Uiso 1 1 calc R
C17 C 0.76159(17) 0.6431(2) 0.51118(13) 0.0282(5) Uani 1 1 d .
H17 H 0.7079 0.6058 0.4995 0.034 Uiso 1 1 calc R
C35 C 0.87707(16) 0.4125(2) 0.57305(12) 0.0235(5) Uani 1 1 d .
C37 C 0.8839(2) 0.3919(3) 0.46037(15) 0.0347(6) Uani 1 1 d .
H37 H 0.9163 0.3949 0.4325 0.042 Uiso 1 1 calc R
C16 C 0.81299(17) 0.6673(2) 0.58071(12) 0.0242(5) Uani 1 1 d .
C24 C 1.16147(17) 0.5557(2) 0.83521(13) 0.0274(5) Uani 1 1 d .
C38 C 0.7951(2) 0.3645(2) 0.43062(14) 0.0336(6) Uani 1 1 d .
H38 H 0.7677 0.3492 0.3830 0.040 Uiso 1 1 calc R
C12 C 0.66627(19) 0.6736(2) 0.79361(13) 0.0314(6) Uani 1 1 d .
H12 H 0.6420 0.6872 0.8264 0.038 Uiso 1 1 calc R
C6 C 0.62540(17) 0.4619(2) 0.76954(13) 0.0272(5) Uani 1 1 d .
C36 C 0.92595(17) 0.4151(2) 0.53182(14) 0.0289(5) Uani 1 1 d .
H36 H 0.9862 0.4322 0.5516 0.035 Uiso 1 1 calc R
C11 C 0.66259(16) 0.5719(2) 0.75858(12) 0.0256(5) Uani 1 1 d .
C39 C 0.74677(18) 0.3598(2) 0.47240(13) 0.0293(5) Uani 1 1 d .
H39 H 0.6869 0.3408 0.4525 0.035 Uiso 1 1 calc R
C3 C 0.58818(17) 0.2218(2) 0.64650(13) 0.0272(5) Uani 1 1 d .
H3 H 0.5655 0.1535 0.6260 0.033 Uiso 1 1 calc R
C34 C 0.99703(17) 0.4829(2) 0.67311(13) 0.0262(5) Uani 1 1 d .
H34A H 1.0028 0.5429 0.6439 0.031 Uiso 1 1 calc R
H34B H 1.0412 0.4265 0.6771 0.031 Uiso 1 1 calc R
C4 C 0.57046(17) 0.2762(2) 0.69879(13) 0.0295(5) Uani 1 1 d .
H4 H 0.5334 0.2505 0.7198 0.035 Uiso 1 1 calc R
C22 C 1.03869(17) 0.7553(2) 0.69087(14) 0.0291(5) Uani 1 1 d .
H22A H 1.0519 0.8335 0.6879 0.035 Uiso 1 1 calc R
H22B H 1.0612 0.7129 0.6617 0.035 Uiso 1 1 calc R
C13 C 0.71265(19) 0.7501(2) 0.77049(14) 0.0307(6) Uani 1 1 d .
H13 H 0.7255 0.8238 0.7848 0.037 Uiso 1 1 calc R
C25 C 1.24195(18) 0.5289(2) 0.83083(13) 0.0273(5) Uani 1 1 d .
C18 C 0.7896(2) 0.6741(3) 0.45851(14) 0.0346(6) Uani 1 1 d .
H18 H 0.7547 0.6576 0.4120 0.042 Uiso 1 1 calc R
C33 C 1.01069(18) 0.5273(2) 0.74531(13) 0.0294(5) Uani 1 1 d .
H33A H 0.9600 0.5720 0.7422 0.035 Uiso 1 1 calc R
H33B H 1.0160 0.4656 0.7768 0.035 Uiso 1 1 calc R
C26 C 1.25355(19) 0.5457(3) 0.76319(14) 0.0330(6) Uani 1 1 d .
H26A H 1.3092 0.5143 0.7672 0.050 Uiso 1 1 calc R
H26B H 1.2529 0.6240 0.7534 0.050 Uiso 1 1 calc R
H26C H 1.2060 0.5095 0.7258 0.050 Uiso 1 1 calc R
C7 C 0.53288(19) 0.4783(2) 0.77225(14) 0.0317(6) Uani 1 1 d .
H7A H 0.5147 0.4084 0.7860 0.038 Uiso 1 1 calc R
H7B H 0.5384 0.5328 0.8082 0.038 Uiso 1 1 calc R
C9 C 0.68931(19) 0.4152(3) 0.84196(13) 0.0331(6) Uani 1 1 d .
H9A H 0.6880 0.4648 0.8783 0.040 Uiso 1 1 calc R
H9B H 0.6673 0.3432 0.8491 0.040 Uiso 1 1 calc R
C20 C 0.92235(19) 0.7530(2) 0.54514(15) 0.0319(6) Uani 1 1 d .
H20 H 0.9761 0.7900 0.5564 0.038 Uiso 1 1 calc R
C31 C 1.15149(19) 0.5431(3) 0.89880(14) 0.0340(6) Uani 1 1 d .
C28 C 1.3024(2) 0.4713(2) 0.95296(14) 0.0345(6) Uani 1 1 d .
C19 C 0.8690(2) 0.7291(3) 0.47566(14) 0.0365(6) Uani 1 1 d .
H19 H 0.8872 0.7506 0.4405 0.044 Uiso 1 1 calc R
C23 C 1.08183(17) 0.7157(2) 0.76595(14) 0.0293(5) Uani 1 1 d .
H23A H 1.1401 0.7495 0.7879 0.035 Uiso 1 1 calc R
H23B H 1.0464 0.7407 0.7911 0.035 Uiso 1 1 calc R
C32 C 1.0670(2) 0.5773(3) 0.90695(16) 0.0436(7) Uani 1 1 d .
H32A H 1.0302 0.5130 0.9020 0.065 Uiso 1 1 calc R
H32B H 1.0355 0.6311 0.8717 0.065 Uiso 1 1 calc R
H32C H 1.0818 0.6096 0.9524 0.065 Uiso 1 1 calc R
C10 C 0.7852(2) 0.4017(3) 0.85012(15) 0.0388(7) Uani 1 1 d .
H10A H 0.8083 0.4728 0.8444 0.058 Uiso 1 1 calc R
H10B H 0.7876 0.3509 0.8153 0.058 Uiso 1 1 calc R
H10C H 0.8201 0.3729 0.8958 0.058 Uiso 1 1 calc R
C8 C 0.46029(19) 0.5165(3) 0.70362(15) 0.0369(6) Uani 1 1 d .
H8A H 0.4504 0.4601 0.6686 0.055 Uiso 1 1 calc R
H8B H 0.4783 0.5845 0.6886 0.055 Uiso 1 1 calc R
H8C H 0.4064 0.5292 0.7103 0.055 Uiso 1 1 calc R
C27 C 1.31118(19) 0.4873(2) 0.88968(14) 0.0308(6) Uani 1 1 d .
H27 H 1.3648 0.4697 0.8867 0.037 Uiso 1 1 calc R
C29 C 1.3781(2) 0.4247(3) 1.01572(15) 0.0451(7) Uani 1 1 d .
H29A H 1.3561 0.3676 1.0370 0.068 Uiso 1 1 calc R
H29B H 1.4044 0.4833 1.0489 0.068 Uiso 1 1 calc R
H29C H 1.4219 0.3935 1.0012 0.068 Uiso 1 1 calc R
C30 C 1.2217(2) 0.5001(3) 0.95598(15) 0.0374(7) Uani 1 1 d .
H30 H 1.2147 0.4902 0.9978 0.045 Uiso 1 1 calc R

loop_
_atom_site_aniso_label
_atom_site_aniso_U_11
_atom_site_aniso_U_22
_atom_site_aniso_U_33
_atom_site_aniso_U_23
_atom_site_aniso_U_13
_atom_site_aniso_U_12
C100 0.0256(13) 0.083(3) 0.0435(17) 0.0355(18) 0.0123(13) 0.0095(15)
C101 0.0342(16) 0.079(3) 0.0497(19) 0.0229(18) 0.0079(14) -0.0136(17)
C102 0.0280(14) 0.097(3) 0.0383(17) 0.0303(18) 0.0048(13) -0.0073(17)
Co1 0.02318(19) 0.0226(2) 0.01804(19) -0.00046(15) 0.01117(15) -0.00009(15)
01 0.0263(9) 0.0309(10) 0.0287(9) -0.0019(7) 0.0134(7) -0.0019(7)
N1 0.0216(9) 0.0262(11) 0.0197(9) 0.0003(8) 0.0085(8) 0.0013(8)
02 0.0254(8) 0.0276(9) 0.0223(8) -0.0011(7) 0.0091(7) -0.0025(7)
N4 0.0241(9) 0.0250(10) 0.0217(9) 0.0017(8) 0.0108(8) 0.0012(8)
N2 0.0245(10) 0.0278(11) 0.0198(9) -0.0003(8) 0.0107(8) 0.0003(8)
N3 0.0263(10) 0.0262(11) 0.0216(9) 0.0006(8) 0.0116(8) 0.0021(8)
C14 0.0263(11) 0.0282(13) 0.0235(11) -0.0017(10) 0.0117(10) -0.0006(10)
C40 0.0272(12) 0.0233(12) 0.0224(11) -0.0024(9) 0.0134(10) 0.0010(9)
C2 0.0233(11) 0.0238(12) 0.0215(11) 0.0018(9) 0.0081(9) 0.0013(9)
N5 0.0295(11) 0.0251(11) 0.0260(10) -0.0029(8) 0.0079(9) -0.0051(9)
C21 0.0297(12) 0.0262(13) 0.0266(12) 0.0029(10) 0.0147(10) 0.0053(10)
C1 0.0247(11) 0.0255(12) 0.0176(10) -0.0014(9) 0.0066(9) -0.0002(9)
C5 0.0254(11) 0.0294(13) 0.0228(11) 0.0031(10) 0.0127(10) 0.0003(10)
C15 0.0237(11) 0.0258(13) 0.0239(11) 0.0014(9) 0.0090(10) 0.0011(9)
C17 0.0303(12) 0.0300(13) 0.0272(12) 0.0019(10) 0.0145(10) 0.0024(10)
C35 0.0282(12) 0.0210(12) 0.0219(11) -0.0014(9) 0.0107(10) 0.0011(9)
C37 0.0421(15) 0.0388(16) 0.0355(14) -0.0094(12) 0.0283(13) -0.0054(12)
C16 0.0296(12) 0.0221(12) 0.0245(11) 0.0029(9) 0.0144(10) 0.0047(9)
C24 0.0310(12) 0.0241(13) 0.0262(12) -0.0025(10) 0.0103(10) -0.0061(10)
C38 0.0432(15) 0.0365(15) 0.0274(12) -0.0091(11) 0.0208(12) -0.0046(12)
C12 0.0401(14) 0.0334(14) 0.0273(12) -0.0029(11) 0.0203(11) 0.0008(11)
C6 0.0312(12) 0.0317(13) 0.0229(11) 0.0003(10) 0.0150(10) 0.0015(10)
C36 0.0284(12) 0.0299(13) 0.0335(13) -0.0060(11) 0.0177(11) -0.0036(10)
C11 0.0275(12) 0.0294(13) 0.0220(11) 0.0002(10) 0.0122(10) 0.0021(10)
C39 0.0316(13) 0.0336(14) 0.0250(12) -0.0042(10) 0.0135(11) -0.0019(11)
C3 0.0275(12) 0.0267(13) 0.0276(12) 0.0004(10) 0.0112(10) -0.0030(10)
C34 0.0243(12) 0.0260(13) 0.0289(12) -0.0027(10) 0.0110(10) -0.0017(9)
C4 0.0301(12) 0.0325(14) 0.0307(12) 0.0039(11) 0.0173(11) -0.0008(10)
C22 0.0274(12) 0.0251(13) 0.0366(14) -0.0014(10) 0.0146(11) -0.0012(10)
C13 0.0396(14) 0.0276(13) 0.0293(13) -0.0075(10) 0.0183(11) -0.0020(11)
C25 0.0317(13) 0.0239(12) 0.0266(12) -0.0029(10) 0.0119(10) -0.0039(10)
C18 0.0413(15) 0.0407(16) 0.0239(12) 0.0052(11) 0.0152(11) 0.0063(12)
C33 0.0303(13) 0.0310(13) 0.0270(12) -0.0014(10) 0.0115(10) -0.0032(11)
C26 0.0338(13) 0.0400(16) 0.0278(13) -0.0020(11) 0.0148(11) -0.0008(12)
C7 0.0362(14) 0.0356(14) 0.0318(13) 0.0004(11) 0.0225(12) -0.0005(11)
C9 0.0420(15) 0.0362(15) 0.0242(12) 0.0053(11) 0.0164(11) 0.0023(12)
C20 0.0343(14) 0.0295(14) 0.0374(14) 0.0066(11) 0.0200(12) 0.0016(11)
C31 0.0373(14) 0.0385(16) 0.0297(13) -0.0063(11) 0.0170(12) -0.0089(12)
C28 0.0425(15) 0.0289(14) 0.0270(13) -0.0023(11) 0.0084(12) -0.0031(12)
C19 0.0464(16) 0.0406(16) 0.0312(13) 0.0116(12) 0.0247(13) 0.0081(13)
C23 0.0294(12) 0.0256(13) 0.0317(13) -0.0056(10) 0.0108(11) -0.0035(10)
C32 0.0390(16) 0.064(2) 0.0343(14) -0.0021(14) 0.0210(13) -0.0041(15)
C10 0.0373(15) 0.0456(18) 0.0313(14) 0.0085(12) 0.0113(12) 0.0050(13)
C8 0.0311(14) 0.0480(18) 0.0370(14) 0.0022(13) 0.0193(12) 0.0053(12)
C27 0.0348(14) 0.0248(13) 0.0317(13) -0.0024(10) 0.0121(11) -0.0012(10)
C29 0.0545(19) 0.0457(18) 0.0298(14) 0.0039(13) 0.0109(14) 0.0088(15)
C30 0.0498(17) 0.0388(17) 0.0243(13) -0.0020(11) 0.0155(12) -0.0089(13)

loop_
_atom_type_symbol
_atom_type_description
_atom_type_scat_dispersion_real
_atom_type_scat_dispersion_imag
_atom_type_scat_source
C C 0.0181 0.0091 'International Tables Vol C Tables 4.2.6.8 and 6.1.1.4'
H H 0.0000 0.0000 'International Tables Vol C Tables 4.2.6.8 and 6.1.1.4'
N N 0.0311 0.0180 'International Tables Vol C Tables 4.2.6.8 and 6.1.1.4'
O O 0.0492 0.0322 'International Tables Vol C Tables 4.2.6.8 and 6.1.1.4'
Co Co -2.3653 3.6143 'International Tables Vol C Tables 4.2.6.8 and 6.1.1.4'

loop_
_geom_angle_atom_site_label_1
_geom_angle_atom_site_label_2
_geom_angle_atom_site_label_3
_geom_angle
_geom_angle_site_symmetry_1
C100 C100 C102 113.6(3) 3_666
C100 C100 H80A 108.9 3_666
C102 C100 H80A 108.9 .
C100 C100 H80B 108.9 3_666
C102 C100 H80B 108.9 .
H80A C100 H80B 107.7 .
C102 C101 H80C 109.5 .
C102 C101 H10D 109.5 .
H80C C101 H10D 109.5 .
C102 C101 H10E 109.5 .
H80C C101 H10E 109.5 .
H10D C101 H10E 109.5 .
C101 C102 C100 114.5(3) .
C101 C102 H10F 108.6 .
C100 C102 H10F 108.6 .
C101 C102 H10G 108.6 .
C100 C102 H10G 108.6 .
H10F C102 H10G 107.6 .
N2 Co1 N3 87.17(9) .
N2 Co1 N1 82.38(9) .
N3 Co1 N1 169.55(9) .
N2 Co1 N4 168.40(9) .
N3 Co1 N4 82.76(9) .
N1 Co1 N4 107.60(8) .
C21 01 C22 118.94(19) .
C1 N1 C40 117.6(2) .
C1 N1 Co1 112.21(15) .
C40 N1 Co1 130.18(17) .
C35 02 C34 116.99(18) .
C15 N4 C16 116.6(2) .
C15 N4 Co1 110.96(16) .
C16 N4 Co1 132.19(17) .
C5 N2 C2 108.3(2) .
C5 N2 Co1 135.30(18) .
C2 N2 Co1 115.73(15) .
C11 N3 C14 109.1(2) .
C11 N3 Co1 135.35(19) .
C14 N3 Co1 115.53(16) .
N3 C14 C13 108.7(2) .
N3 C14 C15 113.0(2) .
C13 C14 C15 138.1(3) .
C39 C40 C35 119.4(2) .
C39 C40 N1 122.2(2) .
C35 C40 N1 118.3(2) .
N2 C2 C3 109.2(2) .
N2 C2 C1 112.6(2) .
C3 C2 C1 138.2(2) .
C24 N5 C23 115.2(2) .
C24 N5 C33 116.3(2) .
C23 N5 C33 118.1(2) .
01 C21 C20 123.3(2) .
01 C21 C16 116.6(2) .
C20 C21 C16 120.2(2) .
N1 C1 C2 116.4(2) .
N1 C1 H1 121.8 .
C2 C1 H1 121.8 .
N2 C5 C4 108.6(2) .
N2 C5 C6 123.0(2) .
C4 C5 C6 128.3(2) .
N4 C15 C14 117.7(2) .
N4 C15 H15 121.2 .
C14 C15 H15 121.2 .
C16 C17 C18 120.7(3) .
C16 C17 H17 119.6 .
C18 C17 H17 119.6 .
02 C35 C36 124.9(2) .
02 C35 C40 115.2(2) .
C36 C35 C40 119.9(2) .
C38 C37 C36 120.9(2) .
C38 C37 H37 119.5 .
C36 C37 H37 119.5 .
C17 C16 C21 119.0(2) .
C17 C16 N4 118.8(2) .
C21 C16 N4 122.2(2) .
C25 C24 C31 120.2(3) .
C25 C24 N5 116.9(2) .
C31 C24 N5 122.9(2) .
C37 C38 C39 119.4(2) .
C37 C38 H38 120.3 .
C39 C38 H38 120.3 .
C13 C12 C11 108.0(2) .
C13 C12 H12 126.0 .
C11 C12 H12 126.0 .
C11 C6 C5 113.0(2) .
C11 C6 C7 110.7(2) .
C5 C6 C7 109.5(2) .
C11 C6 C9 107.6(2) .
C5 C6 C9 108.2(2) .
C7 C6 C9 107.6(2) .
C35 C36 C37 119.4(2) .
C35 C36 H36 120.3 .
C37 C36 H36 120.3 .
N3 C11 C12 108.1(2) .
N3 C11 C6 123.8(2) .
C12 C11 C6 128.0(2) .
C40 C39 C38 120.8(2) .
C40 C39 H39 119.6 .
C38 C39 H39 119.6 .
C4 C3 C2 106.1(2) .
C4 C3 H3 127.0 .
C2 C3 H3 127.0 .
02 C34 C33 107.5(2) .
02 C34 H34A 110.2 .
C33 C34 H34A 110.2 .
02 C34 H34B 110.2 .
C33 C34 H34B 110.2 .
H34A C34 H34B 108.5 .
C3 C4 C5 107.9(2) .
C3 C4 H4 126.1 .
C5 C4 H4 126.1 .
01 C22 C23 107.8(2) .
01 C22 H22A 110.1 .
C23 C22 H22A 110.1 .
01 C22 H22B 110.1 .
C23 C22 H22B 110.1 .
H22A C22 H22B 108.5 .
C12 C13 C14 106.1(2) .
C12 C13 H13 126.9 .
C14 C13 H13 126.9 .
C27 C25 C24 119.2(2) .
C27 C25 C26 120.6(2) .
C24 C25 C26 120.2(2) .
C19 C18 C17 119.7(3) .
C19 C18 H18 120.1 .
C17 C18 H18 120.1 .
N5 C33 C34 109.3(2) .
N5 C33 H33A 109.8 .
C34 C33 H33A 109.8 .
N5 C33 H33B 109.8 .
C34 C33 H33B 109.8 .
H33A C33 H33B 108.3 .
C25 C26 H26A 109.5 .
C25 C26 H26B 109.5 .
H26A C26 H26B 109.5 .
C25 C26 H26C 109.5 .
H26A C26 H26C 109.5 .
H26B C26 H26C 109.5 .
C8 C7 C6 114.6(2) .
C8 C7 H7A 108.6 .
C6 C7 H7A 108.6 .
C8 C7 H7B 108.6 .
C6 C7 H7B 108.6 .
H7A C7 H7B 107.6 .
C10 C9 C6 114.5(2) .
C10 C9 H9A 108.6 .
C6 C9 H9A 108.6 .
C10 C9 H9B 108.6 .
C6 C9 H9B 108.6 .
H9A C9 H9B 107.6 .
C19 C20 C21 119.7(3) .
C19 C20 H20 120.2 .
C21 C20 H20 120.2 .
C30 C31 C24 118.8(3) .
C30 C31 C32 119.3(3) .
C24 C31 C32 121.9(3) .
C30 C28 C27 117.6(3) .
C30 C28 C29 121.6(3) .
C27 C28 C29 120.8(3) .
C18 C19 C20 120.6(2) .
C18 C19 H19 119.7 .
C20 C19 H19 119.7 .
N5 C23 C22 113.2(2) .
N5 C23 H23A 108.9 .
C22 C23 H23A 108.9 .
N5 C23 H23B 108.9 .
C22 C23 H23B 108.9 .
H23A C23 H23B 107.7 .
C31 C32 H32A 109.5 .
C31 C32 H32B 109.5 .
H32A C32 H32B 109.5 .
C31 C32 H32C 109.5 .
H32A C32 H32C 109.5 .
H32B C32 H32C 109.5 .
C9 C10 H10A 109.5 .
C9 C10 H10B 109.5 .
H10A C10 H10B 109.5 .
C9 C10 H10C 109.5 .
H10A C10 H10C 109.5 .
H10B C10 H10C 109.5 .
C7 C8 H8A 109.5 .
C7 C8 H8B 109.5 .
H8A C8 H8B 109.5 .
C7 C8 H8C 109.5 .
H8A C8 H8C 109.5 .
H8B C8 H8C 109.5 .
C25 C27 C28 121.8(3) .
C25 C27 H27 119.1 .
C28 C27 H27 119.1 .
C28 C29 H29A 109.5 .
C28 C29 H29B 109.5 .
H29A C29 H29B 109.5 .
C28 C29 H29C 109.5 .
H29A C29 H29C 109.5 .
H29B C29 H29C 109.5 .
C31 C30 C28 122.3(3) .
C31 C30 H30 118.8 .
C28 C30 H30 118.8 .

loop_
_geom_bond_atom_site_label_1
_geom_bond_atom_site_label_2
_geom_bond_distance
_geom_bond_site_symmetry_2
C100 C100 1.515(8) 3_666
C100 C102 1.522(6) .
C100 H80A 0.9700 .
C100 H80B 0.9700 .
C101 C102 1.519(6) .
C101 H80C 0.9600 .
C101 H10D 0.9600 .
C101 H10E 0.9600 .
C102 H10F 0.9700 .
C102 H10G 0.9700 .
Co1 N2 1.862(2) .
Co1 N3 1.864(2) .
Co1 N1 1.977(2) .
Co1 N4 1.999(2) .
01 C21 1.375(3) .
01 C22 1.436(3) .
N1 C1 1.320(3) .
N1 C40 1.418(3) .
02 C35 1.369(3) .
02 C34 1.425(3) .
N4 C15 1.312(3) .
N4 C16 1.433(3) .
N2 C5 1.355(3) .
N2 C2 1.377(3) .
N3 C11 1.348(3) .
N3 C14 1.375(3) .
C14 C13 1.403(3) .
C14 C15 1.407(3) .
C40 C39 1.384(3) .
C40 C35 1.407(3) .
C2 C3 1.402(3) .
C2 C1 1.411(3) .
N5 C24 1.439(3) .
N5 C23 1.456(4) .
N5 C33 1.460(3) .
C21 C20 1.393(3) .
C21 C16 1.403(4) .
C1 H1 0.9300 .
C5 C4 1.403(4) .
C5 C6 1.513(4) .
C15 H15 0.9300 .
C17 C16 1.387(4) .
C17 C18 1.396(3) .
C17 H17 0.9300 .
C35 C36 1.387(3) .
C37 C38 1.378(4) .
C37 C36 1.398(4) .
C37 H37 0.9300 .
C24 C25 1.396(4) .
C24 C31 1.405(4) .
C38 C39 1.390(3) .
C38 H38 0.9300 .
C12 C13 1.393(4) .
C12 C11 1.410(4) .
C12 H12 0.9300 .
C6 C11 1.509(4) .
C6 C7 1.553(4) .
C6 C9 1.560(4) .
C36 H36 0.9300 .
C39 H39 0.9300 .
C3 C4 1.395(4) .
C3 H3 0.9300 .
C34 C33 1.525(3) .
C34 H34A 0.9700 .
C34 H34B 0.9700 .
C4 H4 0.9300 .
C22 C23 1.514(4) .
C22 H22A 0.9700 .
C22 H22B 0.9700 .
C13 H13 0.9300 .
C25 C27 1.392(4) .
C25 C26 1.507(3) .
C18 C19 1.375(4) .
C18 H18 0.9300 .
C33 H33A 0.9700 .
C33 H33B 0.9700 .
C26 H26A 0.9600 .
C26 H26B 0.9600 .
C26 H26C 0.9600 .
C7 C8 1.524(4) .
C7 H7A 0.9700 .
C7 H7B 0.9700 .
C9 C10 1.522(4) .
C9 H9A 0.9700 .
C9 H9B 0.9700 .
C20 C19 1.392(4) .
C20 H20 0.9300 .
C31 C30 1.387(4) .
C31 C32 1.518(4) .
C28 C30 1.393(5) .
C28 C27 1.394(4) .
C28 C29 1.508(4) .
C19 H19 0.9300 .
C23 H23A 0.9700 .
C23 H23B 0.9700 .
C32 H32A 0.9600 .
C32 H32B 0.9600 .
C32 H32C 0.9600 .
C10 H10A 0.9600 .
C10 H10B 0.9600 .
C10 H10C 0.9600 .
C8 H8A 0.9600 .
C8 H8B 0.9600 .
C8 H8C 0.9600 .
C27 H27 0.9300 .
C29 H29A 0.9600 .
C29 H29B 0.9600 .
C29 H29C 0.9600 .
C30 H30 0.9300 .

loop_
_geom_torsion_atom_site_label_1
_geom_torsion_atom_site_label_2
_geom_torsion_atom_site_label_3
_geom_torsion_atom_site_label_4
_geom_torsion
_geom_torsion_site_symmetry_1
C100 C100 C102 C101 176.1(3) 3_666
N2 Co1 N1 C1 5.74(17) .
N3 Co1 N1 C1 4.3(6) .
N4 Co1 N1 C1 -168.20(16) .
N2 Co1 N1 C40 -175.6(2) .
N3 Co1 N1 C40 -177.1(4) .
N4 Co1 N1 C40 10.5(2) .
N2 Co1 N4 C15 32.2(5) .
N3 Co1 N4 C15 2.25(17) .
N1 Co1 N4 C15 -179.12(16) .
N2 Co1 N4 C16 -142.3(4) .
N3 Co1 N4 C16 -172.2(2) .
N1 Co1 N4 C16 6.4(2) .
N3 Co1 N2 C5 3.1(2) .
N1 Co1 N2 C5 -176.6(3) .
N4 Co1 N2 C5 -26.7(6) .
N3 Co1 N2 C2 172.15(18) .
N1 Co1 N2 C2 -7.58(17) .
N4 Co1 N2 C2 142.4(4) .
N2 Co1 N3 C11 0.9(2) .
N1 Co1 N3 C11 2.4(6) .
N4 Co1 N3 C11 175.1(3) .
N2 Co1 N3 C14 -176.94(18) .
N1 Co1 N3 C14 -175.5(4) .
N4 Co1 N3 C14 -2.71(18) .
C11 N3 C14 C13 0.5(3) .
Co1 N3 C14 C13 178.94(17) .
C11 N3 C14 C15 -175.7(2) .
Co1 N3 C14 C15 2.7(3) .
C1 N1 C40 C39 52.1(3) .
Co1 N1 C40 C39 -126.5(2) .
C1 N1 C40 C35 -129.7(2) .
Co1 N1 C40 C35 51.7(3) .
C5 N2 C2 C3 0.6(3) .
Co1 N2 C2 C3 -171.36(16) .
C5 N2 C2 C1 179.9(2) .
Co1 N2 C2 C1 8.0(3) .
C22 01 C21 C20 -22.2(4) .
C22 01 C21 C16 157.6(2) .
C40 N1 C1 C2 178.2(2) .
Co1 N1 C1 C2 -2.9(3) .
N2 C2 C1 N1 -3.0(3) .
C3 C2 C1 N1 176.1(3) .
C2 N2 C5 C4 -0.5(3) .
Co1 N2 C5 C4 169.10(19) .
C2 N2 C5 C6 176.4(2) .
Co1 N2 C5 C6 -14.0(4) .
C16 N4 C15 C14 174.0(2) .
Co1 N4 C15 C14 -1.4(3) .
N3 C14 C15 N4 -0.7(3) .
C13 C14 C15 N4 -175.4(3) .
C34 02 C35 C36 9.9(4) .
C34 02 C35 C40 -170.5(2) .
C39 C40 C35 02 178.7(2) .
N1 C40 C35 02 0.5(3) .
C39 C40 C35 C36 -1.6(4) .
N1 C40 C35 C36 -179.9(2) .
C18 C17 C16 C21 -1.6(4) .
C18 C17 C16 N4 177.6(2) .
01 C21 C16 C17 -177.7(2) .
C20 C21 C16 C17 2.2(4) .
01 C21 C16 N4 3.2(4) .
C20 C21 C16 N4 -177.0(2) .
C15 N4 C16 C17 -125.7(3) .
Co1 N4 C16 C17 48.5(3) .
C15 N4 C16 C21 53.4(3) .
Co1 N4 C16 C21 -132.4(2) .
C23 N5 C24 C25 -97.1(3) .
C33 N5 C24 C25 118.4(3) .
C23 N5 C24 C31 83.4(3) .
C33 N5 C24 C31 -61.1(3) .
C36 C37 C38 C39 -0.1(5) .
N2 C5 C6 C11 18.8(3) .
C4 C5 C6 C11 -164.9(3) .
N2 C5 C6 C7 142.6(2) .
C4 C5 C6 C7 -41.1(4) .
N2 C5 C6 C9 -100.3(3) .
C4 C5 C6 C9 76.0(3) .
02 C35 C36 C37 -178.4(3) .
C40 C35 C36 C37 2.0(4) .
C38 C37 C36 C35 -1.2(4) .
C14 N3 C11 C12 -0.3(3) .
Co1 N3 C11 C12 -178.27(19) .
C14 N3 C11 C6 -175.8(2) .
Co1 N3 C11 C6 6.3(4) .
C13 C12 C11 N3 0.0(3) .
C13 C12 C11 C6 175.2(3) .
C5 C6 C11 N3 -15.4(3) .
C7 C6 C11 N3 -138.6(2) .
C9 C6 C11 N3 104.0(3) .
C5 C6 C11 C12 170.1(3) .
C7 C6 C11 C12 46.9(4) .
C9 C6 C11 C12 -70.5(3) .
C35 C40 C39 C38 0.4(4) .
N1 C40 C39 C38 178.6(3) .
C37 C38 C39 C40 0.4(4) .
N2 C2 C3 C4 -0.4(3) .
C1 C2 C3 C4 -179.5(3) .
C35 02 C34 C33 166.8(2) .
C2 C3 C4 C5 0.0(3) .
N2 C5 C4 C3 0.3(3) .
C6 C5 C4 C3 -176.4(2) .
C21 01 C22 C23 -151.7(2) .
C11 C12 C13 C14 0.3(3) .
N3 C14 C13 C12 -0.5(3) .
C15 C14 C13 C12 174.3(3) .
C31 C24 C25 C27 1.4(4) .
N5 C24 C25 C27 -178.1(2) .
C31 C24 C25 C26 -178.1(3) .
N5 C24 C25 C26 2.4(4) .
C16 C17 C18 C19 0.1(4) .
C24 N5 C33 C34 -117.4(2) .
C23 N5 C33 C34 99.2(3) .
02 C34 C33 N5 -168.9(2) .
C11 C6 C7 C8 66.4(3) .
C5 C6 C7 C8 -58.7(3) .
C9 C6 C7 C8 -176.2(2) .
C11 C6 C9 C10 -56.6(3) .
C5 C6 C9 C10 65.8(3) .
C7 C6 C9 C10 -176.0(3) .
01 C21 C20 C19 178.5(2) .
C16 C21 C20 C19 -1.3(4) .
C25 C24 C31 C30 -2.2(4) .
N5 C24 C31 C30 177.2(3) .
C25 C24 C31 C32 176.5(3) .
N5 C24 C31 C32 -4.0(4) .
C17 C18 C19 C20 0.8(4) .
C21 C20 C19 C18 -0.2(4) .
C24 N5 C23 C22 154.9(2) .
C33 N5 C23 C22 -61.3(3) .
01 C22 C23 N5 79.4(3) .
C24 C25 C27 C28 0.2(4) .
C26 C25 C27 C28 179.8(3) .
C30 C28 C27 C25 -1.0(4) .
C29 C28 C27 C25 179.2(3) .
C24 C31 C30 C28 1.5(4) .
C32 C31 C30 C28 -177.4(3) .
C27 C28 C30 C31 0.1(4) .
C29 C28 C30 C31 179.9(3) .
